data_7100687
loop_
_publ_author_name
'Kenneth Karlin'
'Yunho Lee'
'Amy A. Narducci Sarjeant'

_publ_section_title
;
A molecular pinwheel multicopper(I) cluster,
[(LS-)6CuI13(S2-)2]3+ with u4-sulfido, u3-thiolato and (terminal)
nitrogen ligands
;
_journal_name_full 'Chemical Communications'
_journal_paper_doi 10.1039/b513768c
_journal_year 2006
_chemical_formula_moiety 'C66 H102 Cu13 N12 S8, 3(Cl O4)'
_chemical_formula_sum 'C66 H102 Cl3 Cu13 N12 O12 S8'
_chemical_formula_weight 2444.45
_space_group_IT_number 2
_symmetry_cell_setting triclinic
_symmetry_space_group_name_Hall '-P 1'
_symmetry_space_group_name_H-M 'P -1'
_cell_angle_alpha 90.538(5)
_cell_angle_beta 104.774(3)
_cell_angle_gamma 117.284(4)
_cell_formula_units_Z 2
_cell_length_a 14.4548(6)
_cell_length_b 15.4470(9)
_cell_length_c 23.9059(8)
_cell_volume 4537.3(4)
_exptl_crystal_density_diffrn 1.789
_cod_depositor_comments
;
The following automatic conversions were performed:
'_symmetry_cell_setting' value 'Triclinic' changed to 'triclinic'
according to '/home/saulius/struct/CIF-dictionaries/cif_core.dic'
dictionary named 'cif_core.dic' version 2.4.1 from 2010-06-29.

Automatic conversion script
Id: cif_fix_enum 1527 2010-12-29 10:47:43Z saulius 
;
_cod_database_code 7100687

loop_
_symmetry_equiv_pos_as_xyz
'x, y, z'
'-x, -y, -z'

loop_
_atom_site_label
_atom_site_type_symbol
_atom_site_fract_x
_atom_site_fract_y
_atom_site_fract_z
_atom_site_U_iso_or_equiv
_atom_site_adp_type
_atom_site_occupancy
_atom_site_symmetry_multiplicity
_atom_site_calc_flag
_atom_site_refinement_flags
_atom_site_disorder_assembly
_atom_site_disorder_group
Cu1 Cu 1.5000 0.5000 0.0000 0.01868(13) Uani 1 2 d S . .
Cu2 Cu 1.31446(4) 0.49932(4) -0.015256(19) 0.02513(11) Uani 1 1 d . . .
Cu3 Cu 1.53661(4) 0.60315(3) -0.086841(18) 0.02147(10) Uani 1 1 d . . .
Cu4 Cu 1.59644(4) 0.66145(4) 0.073742(19) 0.02633(11) Uani 1 1 d . . .
Cu5 Cu 1.77768(4) 0.71320(4) 0.04369(2) 0.03210(13) Uani 1 1 d . . .
Cu6 Cu 1.35032(4) 0.46872(4) -0.16418(2) 0.02637(11) Uani 1 1 d . . .
Cu7 Cu 1.33771(4) 0.49372(4) 0.09863(2) 0.03369(13) Uani 1 1 d . . .
S1 S 1.47475(8) 0.62784(7) -0.01402(4) 0.02283(19) Uani 1 1 d . . .
S2 S 1.20916(8) 0.37498(9) 0.02642(4) 0.0310(2) Uani 1 1 d . . .
S3 S 1.51834(8) 0.50500(7) -0.16470(4) 0.02355(19) Uani 1 1 d . . .
S4 S 1.75215(8) 0.66872(8) 0.12980(4) 0.0310(2) Uani 1 1 d . . .
N1 N 1.1701(3) 0.5083(3) -0.06413(15) 0.0355(9) Uani 1 1 d . . .
N2 N 1.6244(3) 0.7313(2) -0.12600(14) 0.0272(7) Uani 1 1 d . . .
N3 N 1.6121(4) 0.7698(3) 0.14084(16) 0.0393(9) Uani 1 1 d . . .
N4 N 1.8508(3) 0.8622(3) 0.04647(16) 0.0416(10) Uani 1 1 d . . .
N5 N 1.2776(3) 0.5311(3) -0.22107(14) 0.0291(8) Uani 1 1 d . . .
N6 N 1.2775(4) 0.5756(4) 0.12881(16) 0.0460(11) Uani 1 1 d . . .
Cu8 Cu 0.5000 0.0000 0.5000 0.01952(13) Uani 1 2 d S . .
Cu9 Cu 0.30517(3) -0.14722(3) 0.45447(2) 0.02211(10) Uani 1 1 d . . .
Cu10 Cu 0.42782(4) 0.06188(3) 0.574197(19) 0.02163(10) Uani 1 1 d . . .
Cu11 Cu 0.55160(3) -0.10625(3) 0.572674(19) 0.01967(10) Uani 1 1 d . . .
Cu12 Cu 0.29048(4) -0.12228(4) 0.58115(2) 0.02660(11) Uani 1 1 d . . .
Cu13 Cu 0.28005(4) 0.07720(4) 0.47096(2) 0.02627(11) Uani 1 1 d . . .
Cu14 Cu 0.61207(4) 0.26740(4) 0.51609(2) 0.02546(11) Uani 1 1 d . . .
S8 S 0.41934(7) -0.04845(7) 0.40680(4) 0.01950(18) Uani 1 1 d . . .
S9 S 0.27313(7) -0.24754(7) 0.52349(4) 0.02379(19) Uani 1 1 d . . .
S10 S 0.24314(8) -0.00950(8) 0.54496(4) 0.0248(2) Uani 1 1 d . . .
S11 S 0.56705(7) -0.21893(7) 0.52120(4) 0.02178(19) Uani 1 1 d . . .
N7 N 0.1313(2) -0.2179(2) 0.41004(14) 0.0257(7) Uani 1 1 d . . .
N8 N 0.4330(3) 0.1754(3) 0.63332(14) 0.0272(7) Uani 1 1 d . . .
N9 N 0.5351(2) -0.1979(2) 0.64347(13) 0.0207(6) Uani 1 1 d . . .
N10 N 0.2884(3) -0.1322(3) 0.66610(15) 0.0306(8) Uani 1 1 d . . .
N11 N 0.1600(3) 0.0668(3) 0.39920(15) 0.0278(7) Uani 1 1 d . . .
N12 N 0.6957(3) 0.3915(3) 0.57646(14) 0.0289(7) Uani 1 1 d . . .
C1 C 1.2642(4) 0.5117(3) -0.27875(18) 0.0344(10) Uani 1 1 d . . .
H1A H 1.2930 0.4728 -0.2906 0.041 Uiso 1 1 calc R . .
C2 C 1.2101(4) 0.5464(4) -0.3210(2) 0.0429(12) Uani 1 1 d . . .
H2A H 1.2031 0.5325 -0.3611 0.051 Uiso 1 1 calc R . .
C3 C 1.1669(5) 0.6011(4) -0.3042(2) 0.0494(13) Uani 1 1 d . . .
H3A H 1.1286 0.6248 -0.3326 0.059 Uiso 1 1 calc R . .
C4 C 1.1795(4) 0.6216(4) -0.2452(2) 0.0427(12) Uani 1 1 d . . .
H4A H 1.1497 0.6591 -0.2328 0.051 Uiso 1 1 calc R . .
C5 C 1.2366(3) 0.5863(3) -0.20473(17) 0.0311(9) Uani 1 1 d . . .
C6 C 1.2480(4) 0.6031(4) -0.14115(18) 0.0348(10) Uani 1 1 d . . .
H6A H 1.2459 0.6646 -0.1316 0.042 Uiso 1 1 calc R . .
H6B H 1.3185 0.6096 -0.1174 0.042 Uiso 1 1 calc R . .
C7 C 1.1545(3) 0.5157(4) -0.12755(18) 0.0372(11) Uani 1 1 d . . .
H7A H 1.0870 0.5203 -0.1437 0.045 Uiso 1 1 calc R . .
H7B H 1.1446 0.4545 -0.1478 0.045 Uiso 1 1 calc R . .
C8 C 1.1766(5) 0.5943(4) -0.0337(2) 0.0474(13) Uani 1 1 d . . .
H8A H 1.1105 0.5993 -0.0513 0.071 Uiso 1 1 calc R . .
H8B H 1.2402 0.6538 -0.0370 0.071 Uiso 1 1 calc R . .
H8C H 1.1836 0.5873 0.0077 0.071 Uiso 1 1 calc R . .
C9 C 1.0741(3) 0.4175(4) -0.06018(19) 0.0400(12) Uani 1 1 d . . .
H9A H 1.0614 0.3636 -0.0889 0.048 Uiso 1 1 calc R . .
H9B H 1.0096 0.4280 -0.0717 0.048 Uiso 1 1 calc R . .
C10 C 1.0827(3) 0.3842(4) -0.00035(19) 0.0378(11) Uani 1 1 d . . .
H10A H 1.0841 0.4337 0.0276 0.045 Uiso 1 1 calc R . .
C11 C 0.9831(3) 0.2855(4) -0.0049(2) 0.0479(13) Uani 1 1 d . . .
H11A H 0.9171 0.2903 -0.0231 0.072 Uiso 1 1 calc R . .
H11B H 0.9829 0.2676 0.0343 0.072 Uiso 1 1 calc R . .
H11C H 0.9853 0.2350 -0.0288 0.072 Uiso 1 1 calc R . .
C12 C 1.9455(4) 0.9120(4) 0.0891(2) 0.0474(13) Uani 1 1 d . . .
H12A H 1.9722 0.8761 0.1142 0.057 Uiso 1 1 calc R . .
C13 C 2.0049(4) 1.0133(4) 0.0974(2) 0.0596(17) Uani 1 1 d . . .
H13A H 2.0702 1.0464 0.1287 0.071 Uiso 1 1 calc R . .
C14 C 1.9698(5) 1.0647(4) 0.0611(3) 0.0649(18) Uani 1 1 d . . .
H14A H 2.0110 1.1344 0.0659 0.078 Uiso 1 1 calc R . .
C15 C 1.8727(5) 1.0153(4) 0.0163(3) 0.0583(16) Uani 1 1 d . . .
H15A H 1.8476 1.0505 -0.0104 0.070 Uiso 1 1 calc R . .
C16 C 1.8130(4) 0.9134(4) 0.0113(2) 0.0428(12) Uani 1 1 d . . .
C17 C 1.7070(4) 0.8551(3) -0.03531(19) 0.0369(10) Uani 1 1 d . . .
H17A H 1.6737 0.8977 -0.0481 0.044 Uiso 1 1 calc R . .
H17B H 1.6564 0.8002 -0.0193 0.044 Uiso 1 1 calc R . .
C18 C 1.7247(3) 0.8146(3) -0.08676(18) 0.0345(10) Uani 1 1 d . . .
H18A H 1.7550 0.8682 -0.1098 0.041 Uiso 1 1 calc R . .
H18B H 1.7794 0.7921 -0.0721 0.041 Uiso 1 1 calc R . .
C19 C 1.5466(4) 0.7662(3) -0.15258(19) 0.0349(10) Uani 1 1 d . . .
H19A H 1.5805 0.8209 -0.1736 0.052 Uiso 1 1 calc R . .
H19B H 1.5255 0.7888 -0.1219 0.052 Uiso 1 1 calc R . .
H19C H 1.4818 0.7123 -0.1800 0.052 Uiso 1 1 calc R . .
C20 C 1.6592(3) 0.6975(3) -0.17111(17) 0.0312(9) Uani 1 1 d . . .
H20A H 1.7230 0.6891 -0.1514 0.037 Uiso 1 1 calc R . .
H20B H 1.6828 0.7496 -0.1960 0.037 Uiso 1 1 calc R . .
C21 C 1.5726(3) 0.6021(3) -0.20998(17) 0.0292(9) Uani 1 1 d . . .
H21A H 1.5118 0.6129 -0.2333 0.035 Uiso 1 1 calc R . .
C22 C 1.6181(4) 0.5702(4) -0.25189(19) 0.0400(11) Uani 1 1 d . . .
H22A H 1.6502 0.6237 -0.2740 0.060 Uiso 1 1 calc R . .
H22B H 1.5593 0.5119 -0.2790 0.060 Uiso 1 1 calc R . .
H22C H 1.6740 0.5544 -0.2297 0.060 Uiso 1 1 calc R . .
C23 C 1.1963(4) 0.5259(5) 0.1522(2) 0.0551(15) Uani 1 1 d . . .
H23A H 1.1686 0.4567 0.1508 0.066 Uiso 1 1 calc R . .
C24 C 1.1506(5) 0.5712(6) 0.1786(2) 0.0646(19) Uani 1 1 d . . .
H24A H 1.0942 0.5346 0.1957 0.078 Uiso 1 1 calc R . .
C25 C 1.1905(5) 0.6707(7) 0.1789(3) 0.070(2) Uani 1 1 d . . .
H25A H 1.1619 0.7041 0.1967 0.084 Uiso 1 1 calc R . .
C26 C 1.2714(6) 0.7222(6) 0.1537(2) 0.0633(17) Uani 1 1 d . . .
H26A H 1.2979 0.7909 0.1531 0.076 Uiso 1 1 calc R . .
C27 C 1.3143(5) 0.6717(5) 0.1290(2) 0.0509(15) Uani 1 1 d . . .
C28 C 1.4131(5) 0.7264(4) 0.1073(2) 0.0479(13) Uani 1 1 d . . .
H28A H 1.4087 0.6851 0.0737 0.058 Uiso 1 1 calc R . .
H28B H 1.4162 0.7881 0.0942 0.058 Uiso 1 1 calc R . .
C29 C 1.5135(4) 0.7495(4) 0.1570(2) 0.0442(12) Uani 1 1 d . . .
H29A H 1.5299 0.8075 0.1836 0.053 Uiso 1 1 calc R . .
H29B H 1.4962 0.6933 0.1794 0.053 Uiso 1 1 calc R . .
C30 C 1.6507(6) 0.8632(4) 0.1164(2) 0.0602(17) Uani 1 1 d . . .
H30A H 1.6589 0.9155 0.1439 0.090 Uiso 1 1 calc R . .
H30B H 1.5978 0.8555 0.0791 0.090 Uiso 1 1 calc R . .
H30C H 1.7212 0.8808 0.1100 0.090 Uiso 1 1 calc R . .
C31 C 1.6950(4) 0.7766(4) 0.19401(19) 0.0454(12) Uani 1 1 d . . .
H31A H 1.6603 0.7209 0.2149 0.054 Uiso 1 1 calc R . .
H31B H 1.7198 0.8381 0.2199 0.054 Uiso 1 1 calc R . .
C33 C 1.7938(4) 0.7754(4) 0.18438(19) 0.0452(13) Uani 1 1 d . . .
H33A H 1.8368 0.8376 0.1698 0.054 Uiso 1 1 calc R . .
C34 C 1.8646(4) 0.7692(4) 0.2419(2) 0.0536(15) Uani 1 1 d . . .
H34A H 1.8884 0.8265 0.2705 0.080 Uiso 1 1 calc R . .
H34B H 1.9284 0.7682 0.2354 0.080 Uiso 1 1 calc R . .
H34C H 1.8225 0.7088 0.2567 0.080 Uiso 1 1 calc R . .
C35 C 0.1374(3) 0.1428(3) 0.3978(2) 0.0341(10) Uani 1 1 d . . .
H35A H 0.1605 0.1852 0.4332 0.041 Uiso 1 1 calc R . .
C36 C 0.0821(4) 0.1611(4) 0.3472(2) 0.0443(12) Uani 1 1 d . . .
H36A H 0.0659 0.2141 0.3480 0.053 Uiso 1 1 calc R . .
C37 C 0.0509(4) 0.1013(4) 0.2957(2) 0.0408(11) Uani 1 1 d . . .
H37A H 0.0170 0.1153 0.2599 0.049 Uiso 1 1 calc R . .
C38 C 0.0689(3) 0.0212(3) 0.29598(19) 0.0338(10) Uani 1 1 d . . .
H38A H 0.0453 -0.0222 0.2609 0.041 Uiso 1 1 calc R . .
C39 C 0.1226(3) 0.0048(3) 0.34906(18) 0.0267(8) Uani 1 1 d . . .
C40 C 0.1459(3) -0.0803(3) 0.35185(18) 0.0294(9) Uani 1 1 d . . .
H40A H 0.2252 -0.0557 0.3679 0.035 Uiso 1 1 calc R . .
H40B H 0.1220 -0.1159 0.3119 0.035 Uiso 1 1 calc R . .
C41 C 0.0864(3) -0.1508(3) 0.39047(18) 0.0264(8) Uani 1 1 d . . .
H41A H 0.0912 -0.1119 0.4252 0.032 Uiso 1 1 calc R . .
H41B H 0.0085 -0.1905 0.3684 0.032 Uiso 1 1 calc R . .
C42 C 0.1125(3) -0.2853(3) 0.35997(18) 0.0327(9) Uani 1 1 d . . .
H42A H 0.0346 -0.3208 0.3391 0.049 Uiso 1 1 calc R . .
H42B H 0.1377 -0.3325 0.3738 0.049 Uiso 1 1 calc R . .
H42C H 0.1527 -0.2476 0.3335 0.049 Uiso 1 1 calc R . .
C43 C 0.0745(3) -0.2736(3) 0.45266(18) 0.0293(9) Uani 1 1 d . . .
H43A H -0.0017 -0.3209 0.4309 0.035 Uiso 1 1 calc R . .
H43B H 0.0726 -0.2266 0.4802 0.035 Uiso 1 1 calc R . .
C44 C 0.1267(3) -0.3294(3) 0.48748(18) 0.0307(9) Uani 1 1 d . . .
H44A H 0.1188 -0.3834 0.4602 0.037 Uiso 1 1 calc R . .
C45 C 0.0694(3) -0.3747(4) 0.5330(2) 0.0392(11) Uani 1 1 d . . .
H45A H -0.0089 -0.4147 0.5139 0.059 Uiso 1 1 calc R . .
H45B H 0.0818 -0.3223 0.5619 0.059 Uiso 1 1 calc R . .
H45C H 0.0982 -0.4164 0.5525 0.059 Uiso 1 1 calc R . .
C46 C 0.7512(4) 0.4759(3) 0.55738(19) 0.0352(10) Uani 1 1 d . . .
H46A H 0.7475 0.4743 0.5171 0.042 Uiso 1 1 calc R . .
C47 C 0.8136(5) 0.5652(4) 0.5937(2) 0.0551(15) Uani 1 1 d . . .
H47A H 0.8520 0.6239 0.5788 0.066 Uiso 1 1 calc R . .
C48 C 0.8187(6) 0.5669(4) 0.6520(2) 0.0676(19) Uani 1 1 d . . .
H48A H 0.8617 0.6270 0.6782 0.081 Uiso 1 1 calc R . .
C49 C 0.7613(5) 0.4809(4) 0.6722(2) 0.0477(13) Uani 1 1 d . . .
H49A H 0.7637 0.4815 0.7123 0.057 Uiso 1 1 calc R . .
C50 C 0.6998(4) 0.3935(3) 0.63369(18) 0.0326(9) Uani 1 1 d . . .
C51 C 0.6306(4) 0.2979(3) 0.65194(18) 0.0318(9) Uani 1 1 d . . .
H51A H 0.6584 0.3007 0.6947 0.038 Uiso 1 1 calc R . .
H51B H 0.6341 0.2435 0.6320 0.038 Uiso 1 1 calc R . .
C52 C 0.5123(4) 0.2787(3) 0.63597(17) 0.0301(9) Uani 1 1 d . . .
H52A H 0.5057 0.3197 0.6653 0.036 Uiso 1 1 calc R . .
H52B H 0.4943 0.2998 0.5975 0.036 Uiso 1 1 calc R . .
C53 C 0.4538(5) 0.1440(4) 0.69127(18) 0.0423(11) Uani 1 1 d . . .
H53A H 0.4609 0.1923 0.7212 0.063 Uiso 1 1 calc R . .
H53B H 0.5213 0.1394 0.6999 0.063 Uiso 1 1 calc R . .
H53C H 0.3931 0.0796 0.6912 0.063 Uiso 1 1 calc R . .
C54 C 0.3245(4) 0.1690(3) 0.61458(19) 0.0341(10) Uani 1 1 d . . .
H54A H 0.3197 0.2026 0.5797 0.041 Uiso 1 1 calc R . .
H54B H 0.3173 0.2054 0.6461 0.041 Uiso 1 1 calc R . .
C55 C 0.2297(4) 0.0660(4) 0.59992(19) 0.0344(10) Uani 1 1 d . . .
H55A H 0.2304 0.0349 0.6364 0.041 Uiso 1 1 calc R . .
C56 C 0.1214(4) 0.0661(4) 0.5781(3) 0.0480(13) Uani 1 1 d . . .
H56A H 0.1122 0.1015 0.6087 0.072 Uiso 1 1 calc R . .
H56B H 0.0621 -0.0018 0.5683 0.072 Uiso 1 1 calc R . .
H56C H 0.1201 0.0988 0.5432 0.072 Uiso 1 1 calc R . .
C57 C 0.1965(4) -0.1434(4) 0.6770(2) 0.0434(12) Uani 1 1 d . . .
H57A H 0.1359 -0.1547 0.6449 0.052 Uiso 1 1 calc R . .
C58 C 0.1872(5) -0.1393(5) 0.7325(3) 0.0586(16) Uani 1 1 d . . .
H58A H 0.1209 -0.1487 0.7384 0.070 Uiso 1 1 calc R . .
C59 C 0.2740(5) -0.1215(5) 0.7791(2) 0.0567(15) Uani 1 1 d . . .
H59A H 0.2693 -0.1173 0.8178 0.068 Uiso 1 1 calc R . .
C60 C 0.3691(4) -0.1096(4) 0.7693(2) 0.0393(11) Uani 1 1 d . . .
H60A H 0.4308 -0.0964 0.8012 0.047 Uiso 1 1 calc R . .
C61 C 0.3732(4) -0.1172(3) 0.71185(18) 0.0299(9) Uani 1 1 d . . .
C62 C 0.4725(3) -0.1082(3) 0.69803(17) 0.0270(8) Uani 1 1 d . . .
H62A H 0.5345 -0.0823 0.7342 0.032 Uiso 1 1 calc R . .
H62B H 0.4916 -0.0610 0.6699 0.032 Uiso 1 1 calc R . .
C63 C 0.4529(3) -0.2075(3) 0.67209(16) 0.0243(8) Uani 1 1 d . . .
H63A H 0.4539 -0.2486 0.7036 0.029 Uiso 1 1 calc R . .
H63B H 0.3799 -0.2416 0.6432 0.029 Uiso 1 1 calc R . .
C64 C 0.6444(3) -0.1508(3) 0.68621(17) 0.0277(9) Uani 1 1 d . . .
H64A H 0.6442 -0.1883 0.7191 0.042 Uiso 1 1 calc R . .
H64B H 0.6638 -0.0833 0.7006 0.042 Uiso 1 1 calc R . .
H64C H 0.6976 -0.1495 0.6673 0.042 Uiso 1 1 calc R . .
C65 C 0.5085(3) -0.2973(3) 0.61809(17) 0.0258(8) Uani 1 1 d . . .
H65A H 0.4307 -0.3326 0.5952 0.031 Uiso 1 1 calc R . .
H65B H 0.5193 -0.3347 0.6503 0.031 Uiso 1 1 calc R . .
C67 C 0.5772(3) -0.2957(3) 0.57848(17) 0.0250(8) Uani 1 1 d . . .
H67A H 0.6549 -0.2659 0.6028 0.030 Uiso 1 1 calc R . .
C68 C 0.5426(4) -0.3988(3) 0.5513(2) 0.0377(10) Uani 1 1 d . . .
H68A H 0.5516 -0.4379 0.5822 0.057 Uiso 1 1 calc R . .
H68B H 0.5878 -0.3955 0.5261 0.057 Uiso 1 1 calc R . .
H68C H 0.4661 -0.4297 0.5278 0.057 Uiso 1 1 calc R . .
Cl1 Cl 0.75515(10) 0.63099(10) 0.42365(6) 0.0463(3) Uani 1 1 d . . .
O1 O 0.8044(3) 0.6826(3) 0.38211(16) 0.0473(8) Uani 1 1 d . A .
O2 O 0.822(2) 0.705(2) 0.4791(10) 0.093(7) Uani 0.45 1 d P A 1
O3 O 0.6493(18) 0.6059(16) 0.4181(12) 0.105(10) Uani 0.41 1 d P A 1
O2' O 0.7606(16) 0.6871(17) 0.4710(9) 0.087(7) Uani 0.55 1 d P A 2
O3' O 0.6417(9) 0.5740(11) 0.3875(7) 0.094(4) Uani 0.59 1 d P A 2
O4 O 0.7871(4) 0.5574(3) 0.43892(18) 0.0628(11) Uani 1 1 d . A .
Cl2 Cl 0.99119(15) 0.25953(17) 0.17066(7) 0.0392(4) Uani 0.86 1 d P B 1
Cl2' Cl 1.0101(9) 0.3083(7) 0.1755(5) 0.030(2) Uani 0.14 1 d P B 2
O5 O 0.9194(4) 0.1539(4) 0.1629(2) 0.0517(11) Uani 0.81 1 d P B 1
O5' O 1.0232(17) 0.3918(16) 0.1982(10) 0.057(5) Uani 0.19 1 d P B 2
O6 O 1.0816(3) 0.2814(4) 0.1483(2) 0.0804(15) Uani 1 1 d . . .
O7 O 0.9420(10) 0.3117(10) 0.1393(7) 0.065(4) Uani 0.56 1 d P B 1
O7' O 0.9052(14) 0.2676(17) 0.1355(10) 0.096(7) Uani 0.44 1 d P B 2
O8 O 1.0258(5) 0.2910(4) 0.2298(2) 0.0966(18) Uani 1 1 d . . .
Cl3 Cl 0.79477(13) 0.07474(11) 0.81735(6) 0.0593(4) Uani 1 1 d . . .
O9 O 0.7099(4) 0.0828(4) 0.7760(3) 0.0988(19) Uani 1 1 d . C .
O10 O 0.8944(7) 0.1496(7) 0.8123(4) 0.083(3) Uani 0.72 1 d P C 1
O10' O 0.7140(18) 0.036(2) 0.8326(17) 0.177(15) Uani 0.28 1 d P C 2
O11 O 0.7941(6) -0.0172(4) 0.8050(2) 0.106(2) Uani 1 1 d . C .
O12 O 0.7921(6) 0.0823(6) 0.8766(2) 0.0753(19) Uani 0.73 1 d P C 1
O12' O 0.875(3) 0.1617(18) 0.8505(15) 0.151(16) Uani 0.27 1 d P C 2

loop_
_atom_site_aniso_label
_atom_site_aniso_U_11
_atom_site_aniso_U_22
_atom_site_aniso_U_33
_atom_site_aniso_U_23
_atom_site_aniso_U_13
_atom_site_aniso_U_12
Cu1 0.0195(3) 0.0213(3) 0.0154(3) 0.0045(2) 0.0044(2) 0.0101(3)
Cu2 0.0212(2) 0.0389(3) 0.0194(2) 0.00988(19) 0.00737(18) 0.0169(2)
Cu3 0.0217(2) 0.0249(3) 0.0158(2) 0.00622(17) 0.00608(17) 0.00913(19)
Cu4 0.0285(2) 0.0256(3) 0.0171(2) -0.00025(18) 0.00508(18) 0.0073(2)
Cu5 0.0250(2) 0.0357(3) 0.0258(2) 0.0097(2) 0.0070(2) 0.0066(2)
Cu6 0.0226(2) 0.0291(3) 0.0244(2) 0.00709(19) 0.00499(19) 0.0108(2)
Cu7 0.0359(3) 0.0524(4) 0.0216(2) 0.0104(2) 0.0064(2) 0.0293(3)
S1 0.0281(5) 0.0252(5) 0.0183(4) 0.0057(3) 0.0089(4) 0.0140(4)
S2 0.0226(4) 0.0479(7) 0.0233(5) 0.0146(4) 0.0066(4) 0.0173(5)
S3 0.0265(4) 0.0303(5) 0.0182(4) 0.0073(4) 0.0076(4) 0.0165(4)
S4 0.0293(5) 0.0293(6) 0.0177(4) 0.0045(4) 0.0013(4) 0.0031(4)
N1 0.0334(18) 0.065(3) 0.0238(17) 0.0201(17) 0.0132(15) 0.0340(19)
N2 0.0291(17) 0.0260(18) 0.0209(15) 0.0111(13) 0.0056(13) 0.0092(14)
N3 0.062(3) 0.028(2) 0.0253(18) 0.0002(15) 0.0138(18) 0.0190(19)
N4 0.0315(19) 0.036(2) 0.0303(19) 0.0069(16) 0.0035(16) -0.0027(16)
N5 0.0257(16) 0.040(2) 0.0228(16) 0.0126(14) 0.0075(13) 0.0163(15)
N6 0.058(3) 0.084(4) 0.0244(18) 0.014(2) 0.0120(18) 0.057(3)
Cu8 0.0205(3) 0.0218(3) 0.0150(3) 0.0035(2) 0.0040(2) 0.0097(3)
Cu9 0.0197(2) 0.0195(2) 0.0241(2) 0.00563(18) 0.00433(18) 0.00781(18)
Cu10 0.0242(2) 0.0246(3) 0.0201(2) 0.00530(18) 0.00922(18) 0.01349(19)
Cu11 0.0221(2) 0.0199(2) 0.0186(2) 0.00580(17) 0.00625(17) 0.01114(18)
Cu12 0.0281(2) 0.0281(3) 0.0273(2) 0.0094(2) 0.0103(2) 0.0151(2)
Cu13 0.0255(2) 0.0288(3) 0.0246(2) 0.00828(19) 0.00924(19) 0.0120(2)
Cu14 0.0270(2) 0.0267(3) 0.0204(2) 0.00135(18) 0.00189(18) 0.0135(2)
S8 0.0215(4) 0.0207(5) 0.0162(4) 0.0034(3) 0.0041(3) 0.0106(4)
S9 0.0206(4) 0.0252(5) 0.0206(4) 0.0044(4) 0.0027(3) 0.0085(4)
S10 0.0254(4) 0.0307(5) 0.0241(4) 0.0092(4) 0.0102(4) 0.0165(4)
S11 0.0247(4) 0.0224(5) 0.0189(4) 0.0041(3) 0.0063(3) 0.0118(4)
N7 0.0200(15) 0.0211(17) 0.0282(17) 0.0077(13) 0.0007(13) 0.0067(13)
N8 0.0390(18) 0.0306(19) 0.0201(15) 0.0070(13) 0.0128(14) 0.0211(16)
N9 0.0175(14) 0.0234(17) 0.0198(14) 0.0064(12) 0.0047(12) 0.0089(13)
N10 0.0409(19) 0.035(2) 0.0342(18) 0.0200(16) 0.0241(16) 0.0262(17)
N11 0.0212(15) 0.0271(19) 0.0317(18) 0.0112(14) 0.0062(14) 0.0093(14)
N12 0.0338(18) 0.0254(19) 0.0243(16) 0.0019(13) 0.0042(14) 0.0138(15)
C1 0.034(2) 0.041(3) 0.025(2) 0.0091(18) 0.0097(17) 0.015(2)
C2 0.051(3) 0.049(3) 0.024(2) 0.014(2) 0.009(2) 0.021(2)
C3 0.063(3) 0.072(4) 0.028(2) 0.023(2) 0.011(2) 0.044(3)
C4 0.050(3) 0.065(3) 0.031(2) 0.022(2) 0.013(2) 0.042(3)
C5 0.034(2) 0.044(3) 0.0212(19) 0.0138(17) 0.0110(16) 0.022(2)
C6 0.040(2) 0.050(3) 0.028(2) 0.0184(19) 0.0147(18) 0.031(2)
C7 0.032(2) 0.067(3) 0.023(2) 0.020(2) 0.0118(17) 0.030(2)
C8 0.061(3) 0.078(4) 0.035(2) 0.026(3) 0.022(2) 0.055(3)
C9 0.028(2) 0.073(4) 0.030(2) 0.025(2) 0.0111(18) 0.031(2)
C10 0.027(2) 0.065(3) 0.029(2) 0.022(2) 0.0127(17) 0.026(2)
C11 0.023(2) 0.075(4) 0.036(2) 0.018(2) 0.0094(19) 0.015(2)
C12 0.033(2) 0.045(3) 0.037(2) 0.011(2) 0.010(2) -0.004(2)
C13 0.044(3) 0.052(3) 0.038(3) 0.003(2) 0.009(2) -0.012(2)
C14 0.059(4) 0.042(3) 0.053(3) 0.001(3) 0.017(3) -0.009(3)
C15 0.065(4) 0.032(3) 0.049(3) 0.009(2) 0.016(3) 0.000(3)
C16 0.045(3) 0.031(3) 0.030(2) 0.0089(19) 0.010(2) 0.000(2)
C17 0.037(2) 0.024(2) 0.032(2) 0.0070(17) 0.0019(19) 0.0049(18)
C18 0.031(2) 0.028(2) 0.025(2) 0.0108(17) 0.0057(17) -0.0001(18)
C19 0.036(2) 0.036(3) 0.030(2) 0.0129(18) 0.0059(18) 0.017(2)
C20 0.028(2) 0.044(3) 0.0226(19) 0.0173(18) 0.0105(16) 0.0157(19)
C21 0.0275(19) 0.049(3) 0.0210(18) 0.0165(17) 0.0091(15) 0.0249(19)
C22 0.041(2) 0.069(3) 0.023(2) 0.013(2) 0.0145(18) 0.034(2)
C23 0.046(3) 0.108(5) 0.027(2) 0.014(3) 0.005(2) 0.053(3)
C24 0.046(3) 0.126(6) 0.038(3) 0.012(3) 0.006(2) 0.057(4)
C25 0.063(4) 0.142(7) 0.041(3) 0.007(4) 0.017(3) 0.078(5)
C26 0.086(4) 0.102(5) 0.039(3) 0.009(3) 0.016(3) 0.077(4)
C27 0.070(3) 0.097(5) 0.022(2) 0.012(2) 0.015(2) 0.069(4)
C28 0.082(4) 0.064(4) 0.027(2) 0.008(2) 0.020(2) 0.056(3)
C29 0.069(3) 0.048(3) 0.027(2) 0.003(2) 0.017(2) 0.035(3)
C30 0.101(5) 0.031(3) 0.038(3) 0.002(2) 0.021(3) 0.022(3)
C31 0.060(3) 0.034(3) 0.020(2) -0.0067(18) 0.007(2) 0.008(2)
C33 0.045(3) 0.036(3) 0.023(2) -0.0017(18) 0.0007(19) -0.001(2)
C34 0.044(3) 0.053(3) 0.025(2) 0.000(2) 0.001(2) -0.004(2)
C35 0.030(2) 0.032(2) 0.042(2) 0.0101(19) 0.0145(19) 0.0132(18)
C36 0.038(2) 0.036(3) 0.063(3) 0.016(2) 0.008(2) 0.023(2)
C37 0.035(2) 0.040(3) 0.044(3) 0.017(2) 0.000(2) 0.020(2)
C38 0.029(2) 0.036(3) 0.034(2) 0.0119(18) 0.0017(17) 0.0168(19)
C39 0.0164(17) 0.024(2) 0.035(2) 0.0112(17) 0.0060(15) 0.0068(15)
C40 0.0248(19) 0.031(2) 0.031(2) 0.0094(17) 0.0061(16) 0.0133(17)
C41 0.0200(17) 0.028(2) 0.030(2) 0.0105(16) 0.0021(15) 0.0127(16)
C42 0.032(2) 0.027(2) 0.028(2) 0.0017(17) 0.0001(17) 0.0100(18)
C43 0.0190(17) 0.030(2) 0.029(2) 0.0105(17) 0.0013(15) 0.0063(16)
C44 0.0214(18) 0.031(2) 0.031(2) 0.0092(17) 0.0035(16) 0.0071(17)
C45 0.028(2) 0.036(3) 0.042(2) 0.020(2) 0.0064(19) 0.0078(19)
C46 0.040(2) 0.026(2) 0.031(2) 0.0050(17) 0.0009(18) 0.0130(19)
C47 0.071(4) 0.028(3) 0.047(3) 0.006(2) 0.003(3) 0.015(3)
C48 0.093(5) 0.026(3) 0.040(3) -0.008(2) -0.001(3) 0.004(3)
C49 0.073(4) 0.030(3) 0.027(2) -0.0025(18) 0.005(2) 0.019(2)
C50 0.040(2) 0.029(2) 0.028(2) 0.0027(17) 0.0034(18) 0.0196(19)
C51 0.042(2) 0.026(2) 0.0239(19) 0.0020(16) 0.0043(17) 0.0164(19)
C52 0.047(2) 0.029(2) 0.0200(18) -0.0001(15) 0.0104(17) 0.022(2)
C53 0.068(3) 0.046(3) 0.022(2) 0.0091(19) 0.018(2) 0.032(3)
C54 0.046(2) 0.040(3) 0.031(2) 0.0107(19) 0.022(2) 0.026(2)
C55 0.045(2) 0.046(3) 0.033(2) 0.0134(19) 0.023(2) 0.032(2)
C56 0.039(3) 0.046(3) 0.078(4) 0.018(3) 0.033(3) 0.028(2)
C57 0.043(3) 0.054(3) 0.054(3) 0.029(3) 0.027(2) 0.033(2)
C58 0.071(4) 0.093(5) 0.055(3) 0.043(3) 0.045(3) 0.059(4)
C59 0.083(4) 0.083(4) 0.039(3) 0.028(3) 0.039(3) 0.057(4)
C60 0.057(3) 0.051(3) 0.030(2) 0.019(2) 0.026(2) 0.036(3)
C61 0.040(2) 0.034(2) 0.029(2) 0.0164(17) 0.0201(18) 0.0221(19)
C62 0.033(2) 0.032(2) 0.0221(18) 0.0092(16) 0.0154(16) 0.0158(18)
C63 0.0277(19) 0.031(2) 0.0201(17) 0.0129(15) 0.0098(15) 0.0167(17)
C64 0.0211(18) 0.035(2) 0.0234(18) 0.0080(16) 0.0043(15) 0.0113(17)
C65 0.0283(19) 0.022(2) 0.030(2) 0.0105(16) 0.0093(16) 0.0134(16)
C67 0.0294(19) 0.024(2) 0.0238(18) 0.0082(15) 0.0053(15) 0.0159(16)
C68 0.047(3) 0.031(2) 0.045(3) 0.010(2) 0.020(2) 0.024(2)
Cl1 0.0516(7) 0.0475(7) 0.0603(8) 0.0266(6) 0.0336(6) 0.0310(6)
O1 0.051(2) 0.049(2) 0.051(2) 0.0215(17) 0.0251(17) 0.0257(17)
O2 0.19(2) 0.079(10) 0.040(7) 0.017(6) 0.038(13) 0.088(17)
O3 0.087(14) 0.086(14) 0.22(3) 0.091(17) 0.120(19) 0.062(13)
O2' 0.18(2) 0.106(14) 0.062(9) 0.037(9) 0.060(12) 0.120(17)
O3' 0.034(5) 0.096(10) 0.131(12) 0.035(8) 0.027(6) 0.012(5)
O4 0.104(3) 0.064(3) 0.063(2) 0.033(2) 0.049(2) 0.061(3)
Cl2 0.0433(9) 0.0619(12) 0.0295(7) 0.0193(9) 0.0178(7) 0.0351(11)
Cl2' 0.037(5) 0.024(5) 0.035(4) 0.012(4) 0.019(4) 0.013(4)
O5 0.046(2) 0.061(3) 0.050(3) 0.011(2) 0.027(2) 0.021(2)
O5' 0.064(13) 0.064(14) 0.063(13) 0.010(11) 0.042(11) 0.034(11)
O6 0.034(2) 0.108(4) 0.086(3) -0.021(3) 0.028(2) 0.019(2)
O7 0.058(8) 0.085(9) 0.085(9) 0.062(8) 0.033(7) 0.054(7)
O7' 0.057(11) 0.16(2) 0.073(9) 0.001(13) 0.016(8) 0.060(12)
O8 0.107(4) 0.107(4) 0.047(3) 0.015(3) 0.021(3) 0.028(3)
Cl3 0.0610(9) 0.0529(9) 0.0454(7) -0.0132(6) 0.0052(6) 0.0176(7)
O9 0.089(4) 0.094(4) 0.080(4) -0.036(3) -0.036(3) 0.048(3)
O10 0.054(4) 0.085(6) 0.108(7) 0.051(6) 0.035(5) 0.026(4)
O10' 0.043(12) 0.16(3) 0.23(4) 0.00(3) -0.029(17) 0.006(14)
O11 0.168(6) 0.086(4) 0.052(3) -0.014(3) -0.001(3) 0.068(4)
O12 0.087(5) 0.101(6) 0.036(3) -0.014(3) 0.017(3) 0.045(4)
O12' 0.11(2) 0.054(13) 0.16(3) -0.015(19) -0.11(2) 0.018(16)

loop_
_geom_bond_atom_site_label_1
_geom_bond_atom_site_label_2
_geom_bond_distance
_geom_bond_site_symmetry_2
_geom_bond_publ_flag
Cu1 S1 2.1807(10) 2_865 ?
Cu1 S1 2.1808(10) . ?
Cu1 Cu4 2.5976(5) 2_865 ?
Cu1 Cu4 2.5976(5) . ?
Cu1 Cu2 2.6079(5) 2_865 ?
Cu1 Cu2 2.6079(5) . ?
Cu1 Cu3 2.6415(4) 2_865 ?
Cu1 Cu3 2.6416(4) . ?
Cu2 N1 2.183(3) . ?
Cu2 S1 2.2488(11) . ?
Cu2 S2 2.2643(11) . ?
Cu2 Cu7 2.6641(7) . ?
Cu2 Cu5 2.9156(8) 2_865 ?
Cu3 N2 2.178(3) . ?
Cu3 S1 2.2516(10) . ?
Cu3 S3 2.2720(11) . ?
Cu3 Cu6 2.6914(7) . ?
Cu3 Cu7 2.8921(7) 2_865 ?
Cu4 N3 2.200(4) . ?
Cu4 S1 2.2417(10) . ?
Cu4 S4 2.2587(12) . ?
Cu4 Cu5 2.6589(7) . ?
Cu5 N4 2.038(4) . ?
Cu5 S4 2.2424(11) . ?
Cu5 S2 2.2489(13) 2_865 ?
Cu5 Cu2 2.9156(8) 2_865 ?
Cu6 N5 2.027(3) . ?
Cu6 S3 2.2316(10) . ?
Cu6 S4 2.2687(11) 2_865 ?
Cu7 N6 2.047(4) . ?
Cu7 S2 2.2310(13) . ?
Cu7 S3 2.2605(10) 2_865 ?
Cu7 Cu3 2.8921(7) 2_865 ?
S2 C10 1.849(4) . ?
S2 Cu5 2.2489(13) 2_865 ?
S3 C21 1.850(4) . ?
S3 Cu7 2.2605(10) 2_865 ?
S4 C33 1.852(5) . ?
S4 Cu6 2.2687(11) 2_865 ?
N1 C8 1.460(7) . ?
N1 C9 1.479(6) . ?
N1 C7 1.488(5) . ?
N2 C19 1.470(5) . ?
N2 C20 1.481(6) . ?
N2 C18 1.487(5) . ?
N3 C29 1.468(7) . ?
N3 C31 1.472(6) . ?
N3 C30 1.476(6) . ?
N4 C16 1.342(6) . ?
N4 C12 1.346(6) . ?
N5 C5 1.344(6) . ?
N5 C1 1.353(5) . ?
N6 C27 1.327(8) . ?
N6 C23 1.341(7) . ?
Cu8 S8 2.1743(9) 2_656 ?
Cu8 S8 2.1743(8) . ?
Cu8 Cu11 2.6045(4) 2_656 ?
Cu8 Cu11 2.6045(4) . ?
Cu8 Cu9 2.6089(5) . ?
Cu8 Cu9 2.6089(5) 2_656 ?
Cu8 Cu10 2.6410(5) . ?
Cu8 Cu10 2.6410(5) 2_656 ?
Cu9 N7 2.177(3) . ?
Cu9 S8 2.2436(10) . ?
Cu9 S9 2.2622(10) . ?
Cu9 Cu14 2.6465(7) 2_656 ?
Cu10 N8 2.205(3) . ?
Cu10 S8 2.2451(10) 2_656 ?
Cu10 S10 2.2729(10) . ?
Cu10 Cu12 2.6572(7) . ?
Cu10 Cu13 2.9147(7) . ?
Cu11 N9 2.206(3) . ?
Cu11 S11 2.2471(11) . ?
Cu11 S8 2.2539(10) 2_656 ?
Cu11 Cu13 2.7410(6) 2_656 ?
Cu11 Cu14 2.8701(7) 2_656 ?
Cu12 N10 2.045(3) . ?
Cu12 S9 2.2441(11) . ?
Cu12 S10 2.2520(11) . ?
Cu13 N11 2.050(3) . ?
Cu13 S11 2.2490(11) 2_656 ?
Cu13 S10 2.2537(10) . ?
Cu13 Cu11 2.7409(6) 2_656 ?
Cu14 N12 2.037(3) . ?
Cu14 S9 2.2370(11) 2_656 ?
Cu14 S11 2.2565(10) 2_656 ?
Cu14 Cu9 2.6464(7) 2_656 ?
Cu14 Cu11 2.8700(7) 2_656 ?
S8 Cu10 2.2451(10) 2_656 ?
S8 Cu11 2.2540(10) 2_656 ?
S9 C44 1.848(4) . ?
S9 Cu14 2.2370(11) 2_656 ?
S10 C55 1.852(4) . ?
S11 C67 1.842(4) . ?
S11 Cu13 2.2489(11) 2_656 ?
S11 Cu14 2.2566(10) 2_656 ?
N7 C42 1.464(5) . ?
N7 C41 1.477(5) . ?
N7 C43 1.499(5) . ?
N8 C52 1.466(6) . ?
N8 C54 1.472(6) . ?
N8 C53 1.476(5) . ?
N9 C63 1.469(5) . ?
N9 C64 1.476(5) . ?
N9 C65 1.481(5) . ?
N10 C61 1.343(5) . ?
N10 C57 1.353(6) . ?
N11 C39 1.349(5) . ?
N11 C35 1.353(6) . ?
N12 C46 1.338(6) . ?
N12 C50 1.354(5) . ?
C1 C2 1.382(6) . ?
C2 C3 1.367(7) . ?
C3 C4 1.388(7) . ?
C4 C5 1.389(6) . ?
C5 C6 1.493(6) . ?
C6 C7 1.521(6) . ?
C9 C10 1.519(6) . ?
C10 C11 1.521(7) . ?
C12 C13 1.379(7) . ?
C13 C14 1.342(9) . ?
C14 C15 1.391(8) . ?
C15 C16 1.392(7) . ?
C16 C17 1.498(6) . ?
C17 C18 1.504(7) . ?
C20 C21 1.514(6) . ?
C21 C22 1.517(6) . ?
C23 C24 1.397(8) . ?
C24 C25 1.370(10) . ?
C25 C26 1.369(10) . ?
C26 C27 1.401(7) . ?
C27 C28 1.519(8) . ?
C28 C29 1.512(7) . ?
C31 C33 1.510(8) . ?
C33 C34 1.524(7) . ?
C35 C36 1.379(6) . ?
C36 C37 1.374(7) . ?
C37 C38 1.376(7) . ?
C38 C39 1.400(5) . ?
C39 C40 1.498(6) . ?
C40 C41 1.531(5) . ?
C43 C44 1.515(6) . ?
C44 C45 1.517(6) . ?
C46 C47 1.381(7) . ?
C47 C48 1.377(8) . ?
C48 C49 1.375(8) . ?
C49 C50 1.386(6) . ?
C50 C51 1.501(6) . ?
C51 C52 1.537(6) . ?
C54 C55 1.510(7) . ?
C55 C56 1.520(6) . ?
C57 C58 1.370(7) . ?
C58 C59 1.362(8) . ?
C59 C60 1.382(7) . ?
C60 C61 1.395(6) . ?
C61 C62 1.499(6) . ?
C62 C63 1.521(6) . ?
C65 C67 1.530(6) . ?
C67 C68 1.515(6) . ?
Cl1 O3 1.363(18) . ?
Cl1 O2' 1.382(19) . ?
Cl1 O1 1.408(4) . ?
Cl1 O4 1.429(4) . ?
Cl1 O3' 1.467(13) . ?
Cl1 O2 1.52(3) . ?
Cl2 O8 1.375(5) . ?
Cl2 O7 1.408(11) . ?
Cl2 O6 1.435(4) . ?
Cl2 O5 1.455(5) . ?
Cl2' O5' 1.31(2) . ?
Cl2' O8 1.311(11) . ?
Cl2' O7' 1.41(2) . ?
Cl2' O6 1.546(12) . ?
O5' O8 1.75(2) . ?
Cl3 O10' 1.20(3) . ?
Cl3 O12' 1.37(2) . ?
Cl3 O10 1.412(8) . ?
Cl3 O9 1.422(5) . ?
Cl3 O12 1.433(6) . ?
Cl3 O11 1.442(6) . ?
O9 O10' 1.54(4) . ?
